data_4034076
loop_
_publ_author_name
'Alem\'an-Ponce de Le\'on, Diego'
'S\'anchez-Ch\'avez, Anah\'i C'
'Polindara-Garc\'ia, Luis A'

_publ_section_title
;
 Pd-Mediated \g-C(sp<sup>3</sup>)-H Bond Activation in Ammonia-Ugi 4-CR
 Adducts by Using Picolinamide as Directing Group.
;
_journal_issue 20
_journal_name_full 'The Journal of organic chemistry'
_journal_page_first 12809
_journal_page_last 12834
_journal_paper_doi 10.1021/acs.joc.9b01436
_journal_volume 84
_journal_year 2019
_chemical_formula_sum 'C27 H36 N4 O4'
_chemical_formula_weight 480.60
_chemical_melting_point 420
_chemical_name_systematic 'tert-Butyl 3-(tert-butylcarbamoyl)-5-phenyl-3-(picolinamido)piperidine-1-carboxylate'
_space_group_crystal_system triclinic
_space_group_IT_number 2
_space_group_name_Hall '-P 1'
_space_group_name_H-M_alt 'P -1'
_atom_sites_solution_hydrogens geom
_audit_creation_method SHELXL-2018/3
_cell_angle_alpha 93.9630(10)
_cell_angle_beta 101.7010(10)
_cell_angle_gamma 111.3250(10)
_cell_formula_units_Z 2
_cell_length_a 9.2453(2)
_cell_length_b 12.0977(2)
_cell_length_c 13.4707(2)
_cell_measurement_reflns_used 9900
_cell_measurement_temperature 298(2)
_cell_measurement_theta_max 68.27
_cell_measurement_theta_min 3.39
_cell_volume 1357.37(4)
_computing_cell_refinement 'Bruker SAINT'
_computing_data_collection 'Bruker APEX2'
_computing_data_reduction 'Bruker SAINT'
_computing_molecular_graphics 'Bruker SHELXTL'
_computing_publication_material 'Bruker SHELXTL'
_computing_structure_refinement 'SHELXL-2018/3 (Sheldrick, 2018)'
_computing_structure_solution 'SHELXT 2014/5 (Sheldrick, 2014)'
_diffrn_ambient_temperature 298(2)
_diffrn_measured_fraction_theta_full 0.995
_diffrn_measured_fraction_theta_max 0.994
_diffrn_measurement_device_type 'Bruker APEX-II CCD'
_diffrn_measurement_method '\f and \w scans'
_diffrn_radiation_type CuK\a
_diffrn_radiation_wavelength 1.54178
_diffrn_reflns_av_R_equivalents 0.0205
_diffrn_reflns_av_unetI/netI 0.0194
_diffrn_reflns_Laue_measured_fraction_full 0.995
_diffrn_reflns_Laue_measured_fraction_max 0.994
_diffrn_reflns_limit_h_max 11
_diffrn_reflns_limit_h_min -11
_diffrn_reflns_limit_k_max 14
_diffrn_reflns_limit_k_min -14
_diffrn_reflns_limit_l_max 14
_diffrn_reflns_limit_l_min -16
_diffrn_reflns_number 18288
_diffrn_reflns_point_group_measured_fraction_full 0.995
_diffrn_reflns_point_group_measured_fraction_max 0.994
_diffrn_reflns_theta_full 67.679
_diffrn_reflns_theta_max 68.291
_diffrn_reflns_theta_min 3.392
_exptl_absorpt_coefficient_mu 0.642
_exptl_absorpt_correction_T_max 0.7531
_exptl_absorpt_correction_T_min 0.6650
_exptl_absorpt_correction_type multi-scan
_exptl_absorpt_process_details
;
 SADABS 2016/2: Krause, L., Herbst-Irmer, R., Sheldrick G.M. & Stalke D.,
 J. Appl. Cryst. 48 (2015) 3-10
;
_exptl_crystal_colour colourless
_exptl_crystal_density_diffrn 1.176
_exptl_crystal_description Prism
_exptl_crystal_F_000 516
_exptl_crystal_size_max 0.449
_exptl_crystal_size_mid 0.383
_exptl_crystal_size_min 0.224
_refine_diff_density_max 0.181
_refine_diff_density_min -0.160
_refine_diff_density_rms 0.031
_refine_ls_extinction_method none
_refine_ls_goodness_of_fit_ref 1.038
_refine_ls_hydrogen_treatment constr
_refine_ls_matrix_type full
_refine_ls_number_parameters 322
_refine_ls_number_reflns 4951
_refine_ls_number_restraints 0
_refine_ls_restrained_S_all 1.038
_refine_ls_R_factor_all 0.0448
_refine_ls_R_factor_gt 0.0410
_refine_ls_shift/su_max 0.001
_refine_ls_shift/su_mean 0.000
_refine_ls_structure_factor_coef Fsqd
_refine_ls_weighting_details 'w=1/[\s^2^(Fo^2^)+(0.0581P)^2^+0.2469P] where P=(Fo^2^+2Fc^2^)/3'
_refine_ls_weighting_scheme calc
_refine_ls_wR_factor_gt 0.1086
_refine_ls_wR_factor_ref 0.1126
_reflns_Friedel_coverage 0.000
_reflns_number_gt 4444
_reflns_number_total 4951
_reflns_threshold_expression 'I > 2\s(I)'
_cod_data_source_file jo9b01436_si_004.cif
_cod_data_source_block 419PGL18_a
_cod_database_code 4034076
_shelx_shelxl_version_number 2018/3
_shelx_space_group_comment
;
The symmetry employed for this shelxl refinement is uniquely defined
by the following loop, which should always be used as a source of
symmetry information in preference to the above space-group names.
They are only intended as comments.
;
_shelx_estimated_absorpt_t_min 0.761
_shelx_estimated_absorpt_t_max 0.869

loop_
_space_group_symop_operation_xyz
'x, y, z'
'-x, -y, -z'

loop_
_atom_site_label
_atom_site_type_symbol
_atom_site_fract_x
_atom_site_fract_y
_atom_site_fract_z
_atom_site_U_iso_or_equiv
_atom_site_adp_type
_atom_site_occupancy
_atom_site_site_symmetry_order
_atom_site_calc_flag
_atom_site_refinement_flags_posn
_atom_site_refinement_flags_adp
O1 O 0.57666(13) 0.81757(8) 0.84179(7) 0.0622(3) Uani 1 1 d . .
N1 N 0.50595(13) 0.64124(9) 0.73773(8) 0.0472(3) Uani 1 1 d . .
O2 O 0.61913(13) 0.65935(8) 0.90350(7) 0.0587(3) Uani 1 1 d . .
C2 C 0.46338(15) 0.68961(11) 0.64533(9) 0.0446(3) Uani 1 1 d . .
H2A H 0.530968 0.685069 0.600027 0.054 Uiso 1 1 calc R U
H2B H 0.481984 0.773485 0.663550 0.054 Uiso 1 1 calc R U
N2 N 0.25395(12) 0.65692(9) 0.48849(7) 0.0427(2) Uani 1 1 d . .
H2 H 0.205393 0.601358 0.435987 0.051 Uiso 1 1 calc R U
N3 N 0.21605(14) 0.68789(10) 0.29112(8) 0.0538(3) Uani 1 1 d . .
O3 O 0.35380(12) 0.85900(8) 0.53992(7) 0.0567(3) Uani 1 1 d . .
C3 C 0.28660(14) 0.61949(10) 0.58901(9) 0.0393(3) Uani 1 1 d . .
N4 N 0.20829(15) 0.73165(10) 0.71429(9) 0.0560(3) Uani 1 1 d . .
H4 H 0.300767 0.786710 0.718309 0.067 Uiso 1 1 calc R U
O4 O 0.03220(11) 0.55112(9) 0.63217(8) 0.0589(3) Uani 1 1 d . .
C4 C 0.25891(15) 0.48608(10) 0.56911(9) 0.0416(3) Uani 1 1 d . .
H4A H 0.146477 0.439571 0.537403 0.050 Uiso 1 1 calc R U
H4B H 0.320187 0.474856 0.521550 0.050 Uiso 1 1 calc R U
C9 C 0.5682(2) 0.7470(2) 1.05517(14) 0.0862(6) Uani 1 1 d . .
H9A H 0.539428 0.805918 1.021163 0.129 Uiso 1 1 calc R U
H9B H 0.611621 0.777111 1.127173 0.129 Uiso 1 1 calc R U
H9C H 0.474745 0.674384 1.045557 0.129 Uiso 1 1 calc R U
C8 C 0.69173(19) 0.72129(14) 1.01056(10) 0.0586(4) Uani 1 1 d . .
C7 C 0.56836(16) 0.71490(11) 0.82939(10) 0.0478(3) Uani 1 1 d . .
C6 C 0.48351(16) 0.51473(11) 0.72130(10) 0.0503(3) Uani 1 1 d . .
H6A H 0.512171 0.489295 0.786599 0.060 Uiso 1 1 calc R U
H6B H 0.551991 0.503739 0.678967 0.060 Uiso 1 1 calc R U
C5 C 0.30804(15) 0.43944(10) 0.66817(9) 0.0419(3) Uani 1 1 d . .
H5 H 0.243415 0.451031 0.714207 0.050 Uiso 1 1 calc R U
C10 C 0.7401(2) 0.62735(17) 1.06081(13) 0.0799(5) Uani 1 1 d . .
H10A H 0.646200 0.556603 1.056485 0.120 Uiso 1 1 calc R U
H10B H 0.794194 0.658682 1.131590 0.120 Uiso 1 1 calc R U
H10C H 0.810434 0.607352 1.026159 0.120 Uiso 1 1 calc R U
C11 C 0.8377(2) 0.83388(15) 1.01617(13) 0.0734(5) Uani 1 1 d . .
H11A H 0.907558 0.814922 0.980363 0.110 Uiso 1 1 calc R U
H11B H 0.893248 0.865454 1.086697 0.110 Uiso 1 1 calc R U
H11C H 0.804806 0.892693 0.985009 0.110 Uiso 1 1 calc R U
C12 C 0.16372(14) 0.63183(10) 0.64816(9) 0.0404(3) Uani 1 1 d . .
C13 C 0.1117(2) 0.75574(14) 0.78156(13) 0.0655(4) Uani 1 1 d . .
C14 C -0.0429(2) 0.75733(19) 0.71730(18) 0.0898(6) Uani 1 1 d . .
H14A H -0.018624 0.810518 0.667915 0.135 Uiso 1 1 calc R U
H14B H -0.096853 0.784759 0.761186 0.135 Uiso 1 1 calc R U
H14C H -0.110722 0.677727 0.682240 0.135 Uiso 1 1 calc R U
C15 C 0.0793(3) 0.66081(19) 0.85147(16) 0.0938(7) Uani 1 1 d . .
H15A H 0.018114 0.583069 0.810718 0.141 Uiso 1 1 calc R U
H15B H 0.020144 0.677458 0.897354 0.141 Uiso 1 1 calc R U
H15C H 0.179127 0.661941 0.890494 0.141 Uiso 1 1 calc R U
C16 C 0.2143(3) 0.87905(18) 0.84498(19) 0.0996(7) Uani 1 1 d . .
H16A H 0.312724 0.877703 0.883948 0.149 Uiso 1 1 calc R U
H16B H 0.157494 0.899148 0.890891 0.149 Uiso 1 1 calc R U
H16C H 0.237442 0.938012 0.800073 0.149 Uiso 1 1 calc R U
C17 C 0.29410(14) 0.77144(11) 0.47205(9) 0.0426(3) Uani 1 1 d . .
C18 C 0.26824(14) 0.78650(11) 0.36041(10) 0.0445(3) Uani 1 1 d . .
C19 C 0.30630(18) 0.90054(13) 0.33507(12) 0.0590(4) Uani 1 1 d . .
H19 H 0.341502 0.967350 0.385582 0.071 Uiso 1 1 calc R U
C20 C 0.2907(2) 0.91283(16) 0.23257(14) 0.0760(5) Uani 1 1 d . .
H20 H 0.316053 0.988382 0.212747 0.091 Uiso 1 1 calc R U
C21 C 0.2377(2) 0.81258(17) 0.16123(13) 0.0782(5) Uani 1 1 d . .
H21 H 0.226264 0.818574 0.091841 0.094 Uiso 1 1 calc R U
C22 C 0.2014(2) 0.70259(16) 0.19304(12) 0.0704(4) Uani 1 1 d . .
H22 H 0.164525 0.634666 0.143513 0.084 Uiso 1 1 calc R U
C23 C 0.26916(14) 0.30608(11) 0.64667(9) 0.0411(3) Uani 1 1 d . .
C24 C 0.12691(17) 0.22511(13) 0.66031(13) 0.0603(4) Uani 1 1 d . .
H24 H 0.057760 0.253671 0.684594 0.072 Uiso 1 1 calc R U
C25 C 0.0853(2) 0.10305(14) 0.63871(16) 0.0762(5) Uani 1 1 d . .
H25 H -0.010707 0.050377 0.649046 0.091 Uiso 1 1 calc R U
C26 C 0.1843(2) 0.05873(13) 0.60216(14) 0.0655(4) Uani 1 1 d . .
H26 H 0.155986 -0.023735 0.587401 0.079 Uiso 1 1 calc R U
C27 C 0.32436(19) 0.13667(14) 0.58771(14) 0.0672(4) Uani 1 1 d . .
H27 H 0.391952 0.107224 0.562419 0.081 Uiso 1 1 calc R U
C28 C 0.36752(18) 0.25926(13) 0.61017(13) 0.0607(4) Uani 1 1 d . .
H28 H 0.464561 0.311183 0.600542 0.073 Uiso 1 1 calc R U

loop_
_atom_site_aniso_label
_atom_site_aniso_U_11
_atom_site_aniso_U_22
_atom_site_aniso_U_33
_atom_site_aniso_U_23
_atom_site_aniso_U_13
_atom_site_aniso_U_12
O1 0.0828(7) 0.0426(5) 0.0478(5) 0.0037(4) 0.0025(5) 0.0168(5)
N1 0.0523(6) 0.0432(6) 0.0375(5) 0.0043(4) 0.0006(4) 0.0146(5)
O2 0.0757(7) 0.0504(5) 0.0372(5) 0.0047(4) -0.0030(4) 0.0190(5)
C2 0.0446(6) 0.0462(7) 0.0377(6) 0.0091(5) 0.0091(5) 0.0116(5)
N2 0.0493(6) 0.0394(5) 0.0324(5) 0.0069(4) 0.0062(4) 0.0109(4)
N3 0.0603(7) 0.0536(6) 0.0415(6) 0.0119(5) 0.0117(5) 0.0147(5)
O3 0.0721(6) 0.0418(5) 0.0475(5) 0.0056(4) 0.0084(5) 0.0157(4)
C3 0.0431(6) 0.0395(6) 0.0323(6) 0.0079(4) 0.0079(5) 0.0128(5)
N4 0.0564(7) 0.0438(6) 0.0629(7) -0.0011(5) 0.0258(6) 0.0095(5)
O4 0.0469(5) 0.0550(6) 0.0628(6) -0.0032(4) 0.0182(4) 0.0058(4)
C4 0.0460(6) 0.0413(6) 0.0354(6) 0.0048(5) 0.0080(5) 0.0156(5)
C9 0.0832(12) 0.1153(16) 0.0589(10) 0.0086(10) 0.0198(9) 0.0365(11)
C8 0.0645(9) 0.0637(9) 0.0348(7) 0.0021(6) 0.0017(6) 0.0168(7)
C7 0.0492(7) 0.0442(7) 0.0401(6) 0.0073(5) 0.0056(5) 0.0096(5)
C6 0.0550(7) 0.0475(7) 0.0441(7) 0.0034(5) 0.0005(6) 0.0220(6)
C5 0.0490(7) 0.0421(6) 0.0360(6) 0.0063(5) 0.0098(5) 0.0196(5)
C10 0.0933(13) 0.0850(12) 0.0485(9) 0.0164(8) -0.0031(8) 0.0296(10)
C11 0.0686(10) 0.0714(10) 0.0574(9) -0.0042(8) 0.0004(8) 0.0114(8)
C12 0.0447(6) 0.0387(6) 0.0358(6) 0.0096(5) 0.0089(5) 0.0136(5)
C13 0.0769(10) 0.0560(8) 0.0686(10) 0.0014(7) 0.0346(8) 0.0240(8)
C14 0.0860(13) 0.0908(14) 0.1114(16) 0.0127(12) 0.0414(12) 0.0471(11)
C15 0.1370(19) 0.0895(13) 0.0713(12) 0.0180(10) 0.0580(13) 0.0442(13)
C16 0.1132(17) 0.0728(12) 0.1065(16) -0.0238(11) 0.0449(13) 0.0262(11)
C17 0.0410(6) 0.0416(6) 0.0423(6) 0.0097(5) 0.0099(5) 0.0125(5)
C18 0.0390(6) 0.0471(7) 0.0444(7) 0.0145(5) 0.0093(5) 0.0123(5)
C19 0.0624(9) 0.0498(8) 0.0570(8) 0.0193(6) 0.0079(7) 0.0143(6)
C20 0.0833(11) 0.0674(10) 0.0681(10) 0.0385(9) 0.0126(9) 0.0169(9)
C21 0.0898(12) 0.0890(12) 0.0472(8) 0.0311(9) 0.0144(8) 0.0224(10)
C22 0.0852(11) 0.0731(10) 0.0418(8) 0.0113(7) 0.0124(7) 0.0192(9)
C23 0.0450(6) 0.0435(6) 0.0350(6) 0.0063(5) 0.0059(5) 0.0193(5)
C24 0.0467(7) 0.0522(8) 0.0794(10) -0.0043(7) 0.0188(7) 0.0170(6)
C25 0.0586(9) 0.0500(8) 0.1093(14) -0.0033(8) 0.0308(9) 0.0062(7)
C26 0.0662(9) 0.0424(7) 0.0823(11) -0.0002(7) 0.0132(8) 0.0190(7)
C27 0.0591(9) 0.0550(8) 0.0914(12) -0.0028(8) 0.0200(8) 0.0280(7)
C28 0.0544(8) 0.0505(8) 0.0800(10) 0.0054(7) 0.0278(7) 0.0184(6)

loop_
_atom_type_symbol
_atom_type_description
_atom_type_scat_dispersion_real
_atom_type_scat_dispersion_imag
_atom_type_scat_source
C C 0.0181 0.0091 'International Tables Vol C Tables 4.2.6.8 and 6.1.1.4'
H H 0.0000 0.0000 'International Tables Vol C Tables 4.2.6.8 and 6.1.1.4'
N N 0.0311 0.0180 'International Tables Vol C Tables 4.2.6.8 and 6.1.1.4'
O O 0.0492 0.0322 'International Tables Vol C Tables 4.2.6.8 and 6.1.1.4'

loop_
_geom_angle_atom_site_label_1
_geom_angle_atom_site_label_2
_geom_angle_atom_site_label_3
_geom_angle
C7 N1 C2 119.37(10)
C7 N1 C6 125.35(10)
C2 N1 C6 115.22(10)
C7 O2 C8 121.28(11)
N1 C2 C3 111.00(10)
C17 N2 C3 125.03(10)
C18 N3 C22 117.06(13)
N2 C3 C4 106.93(9)
N2 C3 C2 109.74(9)
C4 C3 C2 107.86(10)
N2 C3 C12 108.91(9)
C4 C3 C12 108.19(9)
C2 C3 C12 114.90(10)
C12 N4 C13 125.23(12)
C5 C4 C3 112.05(9)
O2 C8 C9 109.90(13)
O2 C8 C11 110.70(12)
C9 C8 C11 112.25(15)
O2 C8 C10 101.21(12)
C9 C8 C10 111.68(15)
C11 C8 C10 110.59(14)
O1 C7 O2 125.02(12)
O1 C7 N1 123.87(12)
O2 C7 N1 111.11(11)
N1 C6 C5 108.92(10)
C23 C5 C6 114.08(10)
C23 C5 C4 110.57(9)
C6 C5 C4 109.94(10)
O4 C12 N4 122.85(12)
O4 C12 C3 119.41(11)
N4 C12 C3 117.73(10)
N4 C13 C15 108.80(13)
N4 C13 C14 110.23(14)
C15 C13 C14 111.67(17)
N4 C13 C16 105.86(14)
C15 C13 C16 110.02(17)
C14 C13 C16 110.09(16)
O3 C17 N2 124.54(11)
O3 C17 C18 120.86(11)
N2 C17 C18 114.52(11)
N3 C18 C19 123.29(12)
N3 C18 C17 117.44(11)
C19 C18 C17 119.20(12)
C18 C19 C20 118.23(15)
C21 C20 C19 118.90(14)
C20 C21 C22 119.07(15)
N3 C22 C21 123.45(16)
C28 C23 C24 117.11(12)
C28 C23 C5 123.09(12)
C24 C23 C5 119.76(11)
C25 C24 C23 121.40(13)
C26 C25 C24 120.47(15)
C27 C26 C25 119.14(14)
C26 C27 C28 120.68(14)
C23 C28 C27 121.19(14)

loop_
_geom_bond_atom_site_label_1
_geom_bond_atom_site_label_2
_geom_bond_distance
O1 C7 1.2139(16)
N1 C7 1.3553(16)
N1 C2 1.4547(16)
N1 C6 1.4621(16)
O2 C7 1.3418(16)
O2 C8 1.4779(16)
C2 C3 1.5382(17)
N2 C17 1.3447(15)
N2 C3 1.4656(14)
N3 C18 1.3311(17)
N3 C22 1.3315(18)
O3 C17 1.2243(15)
C3 C4 1.5343(16)
C3 C12 1.5561(16)
N4 C12 1.3275(16)
N4 C13 1.4780(18)
O4 C12 1.2164(15)
C4 C5 1.5330(16)
C9 C8 1.508(2)
C8 C11 1.513(2)
C8 C10 1.517(2)
C6 C5 1.5289(18)
C5 C23 1.5124(16)
C13 C15 1.520(3)
C13 C14 1.521(3)
C13 C16 1.524(2)
C17 C18 1.5085(17)
C18 C19 1.3800(18)
C19 C20 1.383(2)
C20 C21 1.360(3)
C21 C22 1.371(2)
C23 C28 1.3810(19)
C23 C24 1.3816(19)
C24 C25 1.377(2)
C25 C26 1.367(2)
C26 C27 1.358(2)
C27 C28 1.382(2)
